data_4324854
loop_
_publ_author_name
'Gustav Berggren'
'Anders Thapper'
'Ping Huang'
'Lars Eriksson'
'Stenbj\"orn Styring'
'Magnus F. Anderlund'

_publ_contact_author 'Lars Eriksson'
_publ_contact_author_email lerik@struc.su.se
_publ_section_title
;
 Mechanistic Studies on the Water-Oxidizing Reaction of Homogeneous
 Manganese-Based Catalysts: Isolation and Characterization of a Suggested
 Catalytic Intermediate
;
_journal_name_full 'Inorganic Chemistry'
_journal_page_first 3425
_journal_page_last 3430
_journal_paper_doi 10.1021/ic102336a
_journal_volume 50
_journal_year 2011
_chemical_formula_moiety 'C34 H42 Mn2 N8 O6, 2(Cl O4), 3.26(C2 H3 N)'
_chemical_formula_sum 'C40.52 H51.78 Cl2 Mn2 N11.26 O14'
_chemical_formula_weight 1101.02
_chemical_name_systematic
; 
 ? 
;
_space_group_IT_number 14
_symmetry_cell_setting monoclinic
_symmetry_space_group_name_Hall '-P 2ybc'
_symmetry_space_group_name_H-M 'P 1 21/c 1'
_atom_sites_solution_hydrogens geom
_atom_sites_solution_primary direct
_atom_sites_solution_secondary difmap
_audit_creation_method 'Manual editing of he cif from SHELXL-97 '
_cell_angle_alpha 90.00
_cell_angle_beta 114.770(15)
_cell_angle_gamma 90.00
_cell_formula_units_Z 2
_cell_length_a 14.8938(19)
_cell_length_b 11.0824(8)
_cell_length_c 17.612(2)
_cell_measurement_reflns_used 3767
_cell_measurement_temperature 293(2)
_cell_measurement_theta_max 32.0674
_cell_measurement_theta_min 3.7988
_cell_volume 2639.6(6)
_computing_cell_refinement 'Crysalis RED (Oxford Diffraction, 2008)'
_computing_data_collection 'Crysalis CCD (Oxford Diffraction, 2008)'
_computing_data_reduction 'Crysalis RED'
_computing_structure_refinement 'SHELXL-97 (Sheldrick, 2008)'
_computing_structure_solution 'SHELXS-97 (Sheldrick, 2008)'
_diffrn_ambient_temperature 293(2)
_diffrn_detector_area_resol_mean 16.5467
_diffrn_measured_fraction_theta_full 0.995
_diffrn_measured_fraction_theta_max 0.995
_diffrn_measurement_device_type 'Excalibur-II with sapphire-3 CCD'
_diffrn_measurement_method '\f scans at different \w'
_diffrn_radiation_monochromator graphite
_diffrn_radiation_source 'fine-focus sealed tube'
_diffrn_radiation_type MoK\a
_diffrn_radiation_wavelength 0.71073
_diffrn_reflns_av_R_equivalents 0.0931
_diffrn_reflns_av_sigmaI/netI 0.1152
_diffrn_reflns_limit_h_max 17
_diffrn_reflns_limit_h_min -16
_diffrn_reflns_limit_k_max 13
_diffrn_reflns_limit_k_min -10
_diffrn_reflns_limit_l_max 19
_diffrn_reflns_limit_l_min -20
_diffrn_reflns_number 10256
_diffrn_reflns_theta_full 25.03
_diffrn_reflns_theta_max 25.03
_diffrn_reflns_theta_min 3.89
_diffrn_standards_number 0
_exptl_absorpt_coefficient_mu 0.649
_exptl_absorpt_correction_T_max 1.00000
_exptl_absorpt_correction_T_min 0.75407
_exptl_absorpt_correction_type multi-scan
_exptl_absorpt_process_details
; 
CrysAlis RED, Oxford Diffraction Ltd., 
Version 1.171.32.24 (release 21-04-2008 CrysAlis171 .NET) 
(compiled Apr 21 2008,18:23:10) 
empirical absorption correction using spherical harmonics, 
 implemented in SCALE3 ABSPACK scaling algorithm. 
;
_exptl_crystal_colour red
_exptl_crystal_density_diffrn 1.385
_exptl_crystal_description block
_exptl_crystal_F_000 1139
_exptl_crystal_size_max 0.30
_exptl_crystal_size_mid 0.10
_exptl_crystal_size_min 0.08
_refine_diff_density_max 0.606
_refine_diff_density_min -0.299
_refine_diff_density_rms 0.080
_refine_ls_extinction_method none
_refine_ls_goodness_of_fit_ref 0.946
_refine_ls_hydrogen_treatment constr
_refine_ls_matrix_type full
_refine_ls_number_parameters 400
_refine_ls_number_reflns 4630
_refine_ls_number_restraints 222
_refine_ls_restrained_S_all 0.958
_refine_ls_R_factor_all 0.1290
_refine_ls_R_factor_gt 0.0691
_refine_ls_shift/su_max 0.000
_refine_ls_shift/su_mean 0.000
_refine_ls_structure_factor_coef Fsqd
_refine_ls_weighting_details 'calc w=1/[\s^2^(Fo^2^)+(0.0757P)^2^] where P=(Fo^2^+2Fc^2^)/3'
_refine_ls_weighting_scheme calc
_refine_ls_wR_factor_gt 0.1532
_refine_ls_wR_factor_ref 0.1717
_reflns_number_gt 2485
_reflns_number_total 4630
_reflns_threshold_expression I>2\s(I)
_cod_data_source_file ic102336a_si_002_2.cif
_cod_data_source_block gb448
_cod_original_cell_volume 2639.6(5)
_cod_original_sg_symbol_H-M 'P 21/c'
_cod_database_code 4324854

loop_
_symmetry_equiv_pos_as_xyz
'x, y, z'
'-x, y+1/2, -z+1/2'
'-x, -y, -z'
'x, -y-1/2, z-1/2'

loop_
_atom_site_label
_atom_site_type_symbol
_atom_site_fract_x
_atom_site_fract_y
_atom_site_fract_z
_atom_site_U_iso_or_equiv
_atom_site_adp_type
_atom_site_occupancy
_atom_site_symmetry_multiplicity
_atom_site_calc_flag
_atom_site_refinement_flags
_atom_site_disorder_assembly
_atom_site_disorder_group
Cl Cl 0.24293(14) 0.16517(18) 0.04482(11) 0.0888(6) Uani 1 1 d DU . .
O1A O 0.2615(12) 0.2925(8) 0.0444(10) 0.199(6) Uani 0.471(5) 1 d PDU . .
O1B O 0.2767(9) 0.2145(8) 0.1241(5) 0.129(4) Uani 0.529(5) 1 d PDU . .
O2A O 0.1739(9) 0.1486(14) 0.0748(10) 0.188(5) Uani 0.471(5) 1 d PDU . .
O2B O 0.2075(9) 0.0487(8) 0.0411(6) 0.135(4) Uani 0.529(5) 1 d PDU . .
O3A O 0.3329(6) 0.1080(10) 0.0879(6) 0.107(3) Uani 0.471(5) 1 d PDU . .
O3B O 0.3128(10) 0.1758(13) 0.0130(8) 0.186(5) Uani 0.529(5) 1 d PDU . .
O4A O 0.2066(11) 0.1344(14) -0.0408(5) 0.201(6) Uani 0.471(5) 1 d PDU . .
O4B O 0.1602(10) 0.2368(12) -0.0082(8) 0.244(7) Uani 0.529(5) 1 d PDU . .
Mn Mn 0.55903(6) 0.48761(6) 0.08095(5) 0.0437(3) Uani 1 1 d U . .
O5 O 0.4301(3) 0.4638(3) 0.0130(2) 0.0493(9) Uani 1 1 d U . .
O6 O 0.5358(3) 0.6426(3) 0.1153(2) 0.0552(9) Uani 1 1 d U . .
C7 C 0.6099(5) 0.7170(5) 0.1469(3) 0.0605(15) Uani 1 1 d U . .
O8 O 0.5994(4) 0.8221(4) 0.1617(3) 0.0909(14) Uani 1 1 d U . .
C9 C 0.7085(4) 0.6668(5) 0.1623(4) 0.0767(18) Uani 1 1 d U A .
H9A H 0.7574 0.6964 0.2154 0.092 Uiso 1 1 calc R . .
H9B H 0.7275 0.6934 0.1186 0.092 Uiso 1 1 calc R . .
N10 N 0.7063(3) 0.5324(4) 0.1638(3) 0.0536(11) Uani 1 1 d DU . .
C11 C 0.7849(4) 0.4842(6) 0.1412(4) 0.0681(15) Uani 1 1 d U A .
H11A H 0.7717 0.5110 0.0850 0.082 Uiso 1 1 calc R . .
H11B H 0.7811 0.3968 0.1402 0.082 Uiso 1 1 calc R . .
C12 C 0.8888(5) 0.5209(7) 0.1989(5) 0.0789(18) Uani 1 1 d U . .
N13 N 0.9333(5) 0.4565(7) 0.2679(5) 0.113(2) Uani 1 1 d U A .
C14 C 1.0249(7) 0.4865(12) 0.3187(8) 0.164(5) Uani 1 1 d U . .
H14 H 1.0577 0.4388 0.3657 0.197 Uiso 1 1 calc R A .
C15 C 1.0726(7) 0.5791(12) 0.3071(8) 0.153(4) Uani 1 1 d U A .
H15 H 1.1364 0.5962 0.3462 0.184 Uiso 1 1 calc R . .
C16 C 1.0273(7) 0.6536(10) 0.2351(8) 0.148(4) Uani 1 1 d U . .
H16 H 1.0586 0.7203 0.2250 0.178 Uiso 1 1 calc R A .
C17 C 0.9345(6) 0.6193(8) 0.1824(6) 0.112(3) Uani 1 1 d U A .
H17 H 0.9008 0.6634 0.1337 0.134 Uiso 1 1 calc R . .
C18A C 0.7207(12) 0.5161(15) 0.2538(8) 0.058(3) Uani 0.476(18) 1 d PDU A 1
H18A H 0.7898 0.5033 0.2905 0.069 Uiso 0.476(18) 1 calc PR A 1
H18B H 0.6967 0.5858 0.2731 0.069 Uiso 0.476(18) 1 calc PR A 1
C18B C 0.7128(12) 0.4552(17) 0.2383(9) 0.069(4) Uani 0.524(18) 1 d PDU A 2
H18C H 0.7230 0.3719 0.2268 0.083 Uiso 0.524(18) 1 calc PR A 2
H18D H 0.7708 0.4803 0.2871 0.083 Uiso 0.524(18) 1 calc PR A 2
C19A C 0.6606(12) 0.4065(15) 0.2503(8) 0.072(4) Uani 0.476(18) 1 d PDU A 1
H19A H 0.6630 0.3927 0.3055 0.086 Uiso 0.476(18) 1 calc PR A 1
H19B H 0.6909 0.3375 0.2365 0.086 Uiso 0.476(18) 1 calc PR A 1
C19B C 0.6253(12) 0.4597(16) 0.2596(8) 0.081(4) Uani 0.524(18) 1 d PDU A 2
H19C H 0.6355 0.4095 0.3077 0.097 Uiso 0.524(18) 1 calc PR A 2
H19D H 0.6111 0.5416 0.2706 0.097 Uiso 0.524(18) 1 calc PR A 2
C21A C 0.4954(18) 0.476(2) 0.2269(14) 0.088(6) Uani 0.476(18) 1 d PDU A 1
H21A H 0.5068 0.4366 0.2785 0.132 Uiso 0.476(18) 1 calc PR A 1
H21B H 0.4259 0.4757 0.1910 0.132 Uiso 0.476(18) 1 calc PR A 1
H21C H 0.5181 0.5583 0.2380 0.132 Uiso 0.476(18) 1 calc PR A 1
C21B C 0.4487(13) 0.4645(16) 0.1846(11) 0.079(4) Uani 0.524(18) 1 d PDU A 2
H21D H 0.4426 0.4394 0.2344 0.119 Uiso 0.524(18) 1 calc PR A 2
H21E H 0.3937 0.4340 0.1365 0.119 Uiso 0.524(18) 1 calc PR A 2
H21F H 0.4491 0.5511 0.1823 0.119 Uiso 0.524(18) 1 calc PR A 2
N20 N 0.5492(4) 0.4133(4) 0.1857(3) 0.0702(13) Uani 1 1 d DU . .
N22 N 0.5949(3) 0.3147(3) 0.0695(3) 0.0484(10) Uani 1 1 d U . .
C23 C 0.6351(4) 0.2761(5) 0.0174(3) 0.0529(13) Uani 1 1 d U A .
H23 H 0.6514 0.3319 -0.0142 0.063 Uiso 1 1 calc R . .
C24 C 0.6517(4) 0.1570(6) 0.0108(4) 0.0669(16) Uani 1 1 d U . .
H24 H 0.6799 0.1318 -0.0246 0.080 Uiso 1 1 calc R A .
C25 C 0.6268(5) 0.0732(5) 0.0568(4) 0.0774(18) Uani 1 1 d U A .
H25 H 0.6374 -0.0085 0.0520 0.093 Uiso 1 1 calc R . .
C26 C 0.5871(5) 0.1109(5) 0.1085(4) 0.0798(18) Uani 1 1 d U . .
H26 H 0.5706 0.0552 0.1401 0.096 Uiso 1 1 calc R A .
C27 C 0.5704(4) 0.2341(5) 0.1149(3) 0.0546(13) Uani 1 1 d U A .
C28 C 0.5268(5) 0.2859(5) 0.1690(4) 0.0625(15) Uani 1 1 d U A .
H28A H 0.4557 0.2753 0.1422 0.075 Uiso 1 1 calc R . .
H28B H 0.5517 0.2423 0.2215 0.075 Uiso 1 1 calc R . .
C29 C 0.9336(13) 0.3225(18) 0.4720(12) 0.204(10) Uani 0.75(2) 1 d PU . .
H29A H 0.9901 0.2996 0.4624 0.306 Uiso 0.75(2) 1 calc PR . .
H29B H 0.9490 0.3934 0.5065 0.306 Uiso 0.75(2) 1 calc PR . .
H29C H 0.8789 0.3393 0.4195 0.306 Uiso 0.75(2) 1 calc PR . .
C30 C 0.9102(16) 0.235(2) 0.5093(13) 0.191(10) Uani 0.75(2) 1 d PU . .
N31 N 0.8973(17) 0.1555(17) 0.5415(12) 0.249(11) Uani 0.75(2) 1 d PU . .
C32 C 0.8369(19) -0.0486(19) 0.3448(16) 0.278(15) Uani 0.88(2) 1 d PU . .
H32A H 0.8829 -0.0413 0.3198 0.417 Uiso 0.88(2) 1 calc PR . .
H32B H 0.7923 -0.1142 0.3191 0.417 Uiso 0.88(2) 1 calc PR . .
H32C H 0.8724 -0.0640 0.4035 0.417 Uiso 0.88(2) 1 calc PR . .
C33 C 0.7757(16) 0.074(2) 0.3313(11) 0.209(9) Uani 0.88(2) 1 d PU . .
N34 N 0.7460(16) 0.163(2) 0.327(2) 0.42(3) Uani 0.88(2) 1 d PU . .

loop_
_atom_site_aniso_label
_atom_site_aniso_U_11
_atom_site_aniso_U_22
_atom_site_aniso_U_33
_atom_site_aniso_U_23
_atom_site_aniso_U_13
_atom_site_aniso_U_12
Cl 0.0925(13) 0.0945(14) 0.0648(11) 0.0052(9) 0.0186(9) -0.0054(10)
O1A 0.297(17) 0.089(5) 0.216(13) 0.050(7) 0.111(12) 0.011(7)
O1B 0.215(10) 0.087(7) 0.097(5) -0.027(4) 0.075(6) -0.006(6)
O2A 0.147(9) 0.185(13) 0.283(15) -0.004(9) 0.142(10) 0.009(8)
O2B 0.159(8) 0.107(5) 0.127(8) -0.031(5) 0.048(7) -0.044(6)
O3A 0.093(5) 0.128(8) 0.077(6) -0.015(5) 0.011(5) 0.018(5)
O3B 0.262(12) 0.199(12) 0.172(9) -0.026(8) 0.163(10) -0.056(9)
O4A 0.251(14) 0.217(13) 0.054(4) 0.025(5) -0.016(6) 0.076(10)
O4B 0.249(12) 0.188(12) 0.186(11) 0.025(9) -0.016(9) 0.109(10)
Mn 0.0629(5) 0.0314(4) 0.0458(4) -0.0008(4) 0.0317(4) 0.0014(4)
O5 0.073(2) 0.037(2) 0.053(2) 0.0030(15) 0.0409(18) 0.0009(16)
O6 0.070(2) 0.044(2) 0.060(2) -0.0091(17) 0.035(2) -0.0019(19)
C7 0.080(4) 0.049(3) 0.047(3) -0.008(3) 0.020(3) 0.004(3)
O8 0.115(4) 0.047(3) 0.105(4) -0.021(2) 0.040(3) 0.007(2)
C9 0.065(4) 0.049(4) 0.090(5) -0.014(3) 0.007(3) -0.003(3)
N10 0.061(3) 0.053(3) 0.043(2) 0.0018(19) 0.019(2) 0.004(2)
C11 0.070(3) 0.058(4) 0.081(4) -0.004(3) 0.037(3) -0.009(3)
C12 0.064(4) 0.080(5) 0.094(5) 0.004(4) 0.034(3) 0.006(3)
N13 0.067(4) 0.128(6) 0.130(6) 0.046(4) 0.027(4) 0.012(4)
C14 0.068(6) 0.221(13) 0.172(10) 0.073(9) 0.017(5) 0.010(6)
C15 0.074(6) 0.181(12) 0.162(10) -0.010(7) 0.008(6) -0.022(6)
C16 0.084(6) 0.128(9) 0.216(12) 0.006(7) 0.047(6) -0.040(6)
C17 0.083(5) 0.113(7) 0.134(7) 0.027(5) 0.040(4) -0.015(4)
C18A 0.063(7) 0.060(9) 0.045(6) -0.007(6) 0.018(5) 0.018(6)
C18B 0.083(7) 0.074(11) 0.031(6) 0.003(7) 0.005(5) 0.022(9)
C19A 0.128(9) 0.076(12) 0.024(6) -0.024(6) 0.044(6) -0.033(8)
C19B 0.151(10) 0.064(10) 0.045(6) -0.026(6) 0.059(6) -0.027(8)
C21A 0.156(15) 0.075(10) 0.064(13) -0.025(10) 0.076(12) -0.025(12)
C21B 0.156(10) 0.059(8) 0.068(11) -0.026(8) 0.091(9) -0.022(9)
N20 0.114(4) 0.056(3) 0.054(3) -0.005(2) 0.048(3) -0.021(3)
N22 0.065(3) 0.031(2) 0.049(2) -0.0003(19) 0.024(2) 0.002(2)
C23 0.058(3) 0.045(3) 0.051(3) -0.003(3) 0.019(3) 0.015(3)
C24 0.061(4) 0.066(4) 0.064(4) -0.014(3) 0.017(3) 0.021(3)
C25 0.098(5) 0.031(3) 0.091(5) -0.009(3) 0.028(4) 0.012(3)
C26 0.109(5) 0.040(3) 0.092(5) 0.006(3) 0.044(4) -0.004(3)
C27 0.065(4) 0.040(3) 0.056(3) 0.002(2) 0.022(3) -0.007(3)
C28 0.076(4) 0.051(3) 0.065(4) 0.003(3) 0.033(3) -0.010(3)
C29 0.180(17) 0.23(2) 0.23(2) 0.066(15) 0.107(15) -0.028(14)
C30 0.26(2) 0.175(18) 0.22(2) 0.017(14) 0.179(19) -0.025(16)
N31 0.36(3) 0.205(19) 0.230(19) 0.030(13) 0.171(19) -0.057(17)
C32 0.41(4) 0.178(17) 0.35(3) 0.009(17) 0.26(3) -0.058(16)
C33 0.166(17) 0.190(16) 0.203(16) 0.040(15) 0.011(12) -0.101(12)
N34 0.192(18) 0.27(2) 0.65(6) 0.24(3) 0.03(2) 0.055(17)

loop_
_atom_type_symbol
_atom_type_description
_atom_type_scat_dispersion_real
_atom_type_scat_dispersion_imag
_atom_type_scat_source
C C 0.0033 0.0016 'International Tables Vol C Tables 4.2.6.8 and 6.1.1.4'
H H 0.0000 0.0000 'International Tables Vol C Tables 4.2.6.8 and 6.1.1.4'
Cl Cl 0.1484 0.1585 'International Tables Vol C Tables 4.2.6.8 and 6.1.1.4'
Mn Mn 0.3368 0.7283 'International Tables Vol C Tables 4.2.6.8 and 6.1.1.4'
N N 0.0061 0.0033 'International Tables Vol C Tables 4.2.6.8 and 6.1.1.4'
O O 0.0106 0.0060 'International Tables Vol C Tables 4.2.6.8 and 6.1.1.4'

loop_
_geom_angle_atom_site_label_1
_geom_angle_atom_site_label_2
_geom_angle_atom_site_label_3
_geom_angle
_geom_angle_site_symmetry_1
_geom_angle_site_symmetry_3
O2A Cl O3B 177.0(8) . .
O2A Cl O1B 70.9(8) . .
O3B Cl O1B 111.1(6) . .
O2A Cl O2B 63.6(7) . .
O3B Cl O2B 113.4(6) . .
O1B Cl O2B 112.7(5) . .
O2A Cl O3A 116.3(7) . .
O3B Cl O3A 62.6(7) . .
O1B Cl O3A 76.6(6) . .
O2B Cl O3A 82.0(6) . .
O2A Cl O4A 111.7(7) . .
O3B Cl O4A 66.6(8) . .
O1B Cl O4A 170.7(7) . .
O2B Cl O4A 75.9(7) . .
O3A Cl O4A 108.9(6) . .
O2A Cl O4B 75.1(9) . .
O3B Cl O4B 106.1(6) . .
O1B Cl O4B 106.7(6) . .
O2B Cl O4B 106.2(6) . .
O3A Cl O4B 168.4(8) . .
O4A Cl O4B 66.4(7) . .
O2A Cl O1A 108.4(7) . .
O3B Cl O1A 74.6(8) . .
O1B Cl O1A 68.2(7) . .
O2B Cl O1A 169.7(8) . .
O3A Cl O1A 107.9(6) . .
O4A Cl O1A 102.7(6) . .
O4B Cl O1A 64.4(8) . .
Cl O1A O4B 57.7(5) . .
Cl O1A O1B 54.3(4) . .
O4B O1A O1B 93.2(8) . .
Cl O1A O3B 51.1(4) . .
O4B O1A O3B 87.7(7) . .
O1B O1A O3B 87.5(6) . .
Cl O1B O1A 57.5(5) . .
Cl O1B O2A 53.5(5) . .
O1A O1B O2A 91.1(7) . .
Cl O1B O3A 51.7(4) . .
O1A O1B O3A 87.5(6) . .
O2A O1B O3A 89.3(6) . .
Cl O2A O2B 59.4(5) . .
Cl O2A O1B 55.5(5) . .
O2B O2A O1B 99.1(7) . .
Cl O2A O4B 54.7(6) . .
O2B O2A O4B 91.5(8) . .
O1B O2A O4B 87.0(7) . .
Cl O2B O2A 57.0(5) . .
Cl O2B O4A 52.8(5) . .
O2A O2B O4A 92.2(7) . .
Cl O2B O3A 49.0(4) . .
O2A O2B O3A 90.2(6) . .
O4A O2B O3A 80.0(6) . .
Cl O3A O3B 58.4(5) . .
Cl O3A O1B 51.6(4) . .
O3B O3A O1B 92.0(7) . .
Cl O3A O2B 49.0(4) . .
O3B O3A O2B 89.6(6) . .
O1B O3A O2B 81.3(5) . .
Cl O3B O3A 58.9(4) . .
Cl O3B O4A 57.8(5) . .
O3A O3B O4A 100.1(8) . .
Cl O3B O1A 54.3(5) . .
O3A O3B O1A 92.8(7) . .
O4A O3B O1A 86.6(8) . .
Cl O4A O3B 55.6(4) . .
Cl O4A O4B 57.5(5) . .
O3B O4A O4B 93.2(8) . .
Cl O4A O2B 51.3(4) . .
O3B O4A O2B 90.2(6) . .
O4B O4A O2B 86.7(7) . .
Cl O4B O1A 57.9(5) . .
Cl O4B O4A 56.2(4) . .
O1A O4B O4A 92.2(9) . .
Cl O4B O2A 50.2(5) . .
O1A O4B O2A 88.8(7) . .
O4A O4B O2A 89.1(7) . .
O5 Mn O5 85.14(15) . 3_665
O5 Mn O6 93.36(15) . .
O5 Mn O6 96.89(14) 3_665 .
O5 Mn N22 92.71(16) . .
O5 Mn N22 93.60(15) 3_665 .
O6 Mn N22 168.29(16) . .
O5 Mn N20 94.56(18) . .
O5 Mn N20 173.93(17) 3_665 .
O6 Mn N20 89.18(17) . .
N22 Mn N20 80.35(18) . .
O5 Mn N10 174.32(16) . .
O5 Mn N10 95.52(16) 3_665 .
O6 Mn N10 80.96(17) . .
N22 Mn N10 92.87(17) . .
N20 Mn N10 85.37(19) . .
O5 Mn Mn 42.62(9) . 3_665
O5 Mn Mn 42.52(11) 3_665 3_665
O6 Mn Mn 96.96(12) . 3_665
N22 Mn Mn 94.29(12) . 3_665
N20 Mn Mn 136.87(16) . 3_665
N10 Mn Mn 137.76(12) . 3_665
Mn O5 Mn 94.86(15) . 3_665
C7 O6 Mn 118.3(3) . .
O8 C7 O6 122.4(6) . .
O8 C7 C9 121.7(6) . .
O6 C7 C9 115.9(5) . .
C7 C9 N10 110.5(5) . .
C7 C9 H9A 109.5 . .
N10 C9 H9A 109.5 . .
C7 C9 H9B 109.5 . .
N10 C9 H9B 109.5 . .
H9A C9 H9B 108.1 . .
C11 N10 C9 109.2(4) . .
C11 N10 C18A 117.0(8) . .
C9 N10 C18A 98.2(7) . .
C11 N10 C18B 104.7(6) . .
C9 N10 C18B 125.3(8) . .
C18A N10 C18B 27.2(6) . .
C11 N10 Mn 115.8(3) . .
C9 N10 Mn 104.2(3) . .
C18A N10 Mn 110.1(6) . .
C18B N10 Mn 97.7(7) . .
N10 C11 C12 115.1(5) . .
N10 C11 H11A 108.5 . .
C12 C11 H11A 108.5 . .
N10 C11 H11B 108.5 . .
C12 C11 H11B 108.5 . .
H11A C11 H11B 107.5 . .
N13 C12 C17 121.2(7) . .
N13 C12 C11 116.8(6) . .
C17 C12 C11 121.9(7) . .
C14 N13 C12 117.6(8) . .
C15 C14 N13 124.4(10) . .
C15 C14 H14 117.8 . .
N13 C14 H14 117.8 . .
C14 C15 C16 120.4(9) . .
C14 C15 H15 119.8 . .
C16 C15 H15 119.8 . .
C17 C16 C15 114.5(9) . .
C17 C16 H16 122.8 . .
C15 C16 H16 122.8 . .
C16 C17 C12 121.9(9) . .
C16 C17 H17 119.1 . .
C12 C17 H17 119.1 . .
C19A C18A N10 103.5(11) . .
C19A C18A H18A 111.1 . .
N10 C18A H18A 111.1 . .
C19A C18A H18B 111.1 . .
N10 C18A H18B 111.1 . .
H18A C18A H18B 109.0 . .
C19B C18B N10 116.4(11) . .
C19B C18B H18C 108.2 . .
N10 C18B H18C 108.2 . .
C19B C18B H18D 108.2 . .
N10 C18B H18D 108.2 . .
H18C C18B H18D 107.3 . .
C18A C19A N20 115.1(13) . .
C18A C19A H19A 108.5 . .
N20 C19A H19A 108.5 . .
C18A C19A H19B 108.5 . .
N20 C19A H19B 108.5 . .
H19A C19A H19B 107.5 . .
N20 C19B C18B 101.6(12) . .
N20 C19B H19C 111.4 . .
C18B C19B H19C 111.4 . .
N20 C19B H19D 111.4 . .
C18B C19B H19D 111.4 . .
H19C C19B H19D 109.3 . .
N20 C21A H21A 109.5 . .
N20 C21A H21B 109.5 . .
N20 C21A H21C 109.5 . .
N20 C21B H21D 109.5 . .
N20 C21B H21E 109.5 . .
H21D C21B H21E 109.5 . .
N20 C21B H21F 109.5 . .
H21D C21B H21F 109.5 . .
H21E C21B H21F 109.5 . .
C19B N20 C28 124.5(9) . .
C19B N20 C21A 76.4(10) . .
C28 N20 C21A 116.0(10) . .
C19B N20 C19A 32.5(7) . .
C28 N20 C19A 100.6(7) . .
C21A N20 C19A 107.2(10) . .
C19B N20 C21B 105.5(8) . .
C28 N20 C21B 102.1(8) . .
C21A N20 C21B 29.5(8) . .
C19A N20 C21B 136.6(8) . .
C19B N20 Mn 110.2(6) . .
C28 N20 Mn 107.5(3) . .
C21A N20 Mn 120.4(10) . .
C19A N20 Mn 102.5(6) . .
C21B N20 Mn 105.2(7) . .
C27 N22 C23 119.8(4) . .
C27 N22 Mn 114.9(3) . .
C23 N22 Mn 125.1(3) . .
C24 C23 N22 120.8(5) . .
C24 C23 H23 119.6 . .
N22 C23 H23 119.6 . .
C23 C24 C25 120.0(5) . .
C23 C24 H24 120.0 . .
C25 C24 H24 120.0 . .
C26 C25 C24 119.5(6) . .
C26 C25 H25 120.3 . .
C24 C25 H25 120.3 . .
C25 C26 C27 120.0(6) . .
C25 C26 H26 120.0 . .
C27 C26 H26 120.0 . .
N22 C27 C26 119.9(5) . .
N22 C27 C28 115.3(5) . .
C26 C27 C28 124.8(5) . .
N20 C28 C27 112.5(4) . .
N20 C28 H28A 109.1 . .
C27 C28 H28A 109.1 . .
N20 C28 H28B 109.1 . .
C27 C28 H28B 109.1 . .
H28A C28 H28B 107.8 . .
C30 C29 H29A 109.5 . .
C30 C29 H29B 109.5 . .
H29A C29 H29B 109.5 . .
C30 C29 H29C 109.5 . .
H29A C29 H29C 109.5 . .
H29B C29 H29C 109.5 . .
N31 C30 C29 174(3) . .
C33 C32 H32A 109.5 . .
C33 C32 H32B 109.5 . .
H32A C32 H32B 109.5 . .
C33 C32 H32C 109.5 . .
H32A C32 H32C 109.5 . .
H32B C32 H32C 109.5 . .
N34 C33 C32 171(2) . .

loop_
_geom_bond_atom_site_label_1
_geom_bond_atom_site_label_2
_geom_bond_distance
_geom_bond_site_symmetry_2
Cl O2A 1.350(8) .
Cl O3B 1.378(8) .
Cl O1B 1.384(7) .
Cl O2B 1.385(7) .
Cl O3A 1.385(7) .
Cl O4A 1.413(8) .
Cl O4B 1.434(8) .
Cl O1A 1.438(8) .
O1A O4B 1.530(18) .
O1A O1B 1.583(15) .
O1A O3B 1.707(18) .
O1B O2A 1.586(16) .
O1B O3A 1.717(13) .
O2A O2B 1.441(16) .
O2A O4B 1.698(19) .
O2B O4A 1.722(16) .
O2B O3A 1.818(14) .
O3A O3B 1.436(15) .
O3B O4A 1.533(17) .
O4A O4B 1.558(17) .
Mn O5 1.807(4) .
Mn O5 1.811(3) 3_665
Mn O6 1.900(3) .
Mn N22 2.022(4) .
Mn N20 2.080(4) .
Mn N10 2.122(4) .
Mn Mn 2.6639(16) 3_665
O5 Mn 1.810(3) 3_665
O6 C7 1.302(7) .
C7 O8 1.218(6) .
C7 C9 1.485(8) .
C9 N10 1.490(7) .
C9 H9A 0.9700 .
C9 H9B 0.9700 .
N10 C11 1.485(7) .
N10 C18A 1.518(13) .
N10 C18B 1.534(13) .
C11 C12 1.509(9) .
C11 H11A 0.9700 .
C11 H11B 0.9700 .
C12 N13 1.324(9) .
C12 C17 1.380(10) .
N13 C14 1.322(12) .
C14 C15 1.312(14) .
C14 H14 0.9300 .
C15 C16 1.424(14) .
C15 H15 0.9300 .
C16 C17 1.356(12) .
C16 H16 0.9300 .
C17 H17 0.9300 .
C18A C19A 1.494(17) .
C18A H18A 0.9700 .
C18A H18B 0.9700 .
C18B C19B 1.501(17) .
C18B H18C 0.9700 .
C18B H18D 0.9700 .
C19A N20 1.572(15) .
C19A H19A 0.9700 .
C19A H19B 0.9700 .
C19B N20 1.417(13) .
C19B H19C 0.9700 .
C19B H19D 0.9700 .
C21A N20 1.465(14) .
C21A H21A 0.9600 .
C21A H21B 0.9600 .
C21A H21C 0.9600 .
C21B N20 1.594(14) .
C21B H21D 0.9600 .
C21B H21E 0.9600 .
C21B H21F 0.9600 .
N20 C28 1.452(7) .
N22 C27 1.346(6) .
N22 C23 1.358(6) .
C23 C24 1.357(7) .
C23 H23 0.9300 .
C24 C25 1.381(9) .
C24 H24 0.9300 .
C25 C26 1.344(8) .
C25 H25 0.9300 .
C26 C27 1.400(8) .
C26 H26 0.9300 .
C27 C28 1.475(7) .
C28 H28A 0.9700 .
C28 H28B 0.9700 .
C29 C30 1.30(2) .
C29 H29A 0.9600 .
C29 H29B 0.9600 .
C29 H29C 0.9600 .
C30 N31 1.108(19) .
C32 C33 1.59(3) .
C32 H32A 0.9600 .
C32 H32B 0.9600 .
C32 H32C 0.9600 .
C33 N34 1.07(3) .

loop_
_geom_torsion_atom_site_label_1
_geom_torsion_atom_site_label_2
_geom_torsion_atom_site_label_3
_geom_torsion_atom_site_label_4
_geom_torsion
_geom_torsion_site_symmetry_1
_geom_torsion_site_symmetry_4
O2A Cl O1A O4B -62.6(11) . .
O3B Cl O1A O4B 116.8(8) . .
O1B Cl O1A O4B -122.4(9) . .
O2B Cl O1A O4B -25(4) . .
O3A Cl O1A O4B 170.6(8) . .
O4A Cl O1A O4B 55.7(10) . .
O2A Cl O1A O1B 59.8(9) . .
O3B Cl O1A O1B -120.8(8) . .
O2B Cl O1A O1B 97(4) . .
O3A Cl O1A O1B -67.0(7) . .
O4A Cl O1A O1B 178.1(8) . .
O4B Cl O1A O1B 122.4(9) . .
O2A Cl O1A O3B -179.4(9) . .
O1B Cl O1A O3B 120.8(8) . .
O2B Cl O1A O3B -142(4) . .
O3A Cl O1A O3B 53.8(8) . .
O4A Cl O1A O3B -61.1(8) . .
O4B Cl O1A O3B -116.8(8) . .
O2A Cl O1B O1A -119.8(8) . .
O3B Cl O1B O1A 62.5(9) . .
O2B Cl O1B O1A -168.9(8) . .
O3A Cl O1B O1A 115.8(7) . .
O4A Cl O1B O1A -12(5) . .
O4B Cl O1B O1A -52.7(10) . .
O3B Cl O1B O2A -177.6(9) . .
O2B Cl O1B O2A -49.1(9) . .
O3A Cl O1B O2A -124.4(7) . .
O4A Cl O1B O2A 108(5) . .
O4B Cl O1B O2A 67.2(10) . .
O1A Cl O1B O2A 119.8(8) . .
O2A Cl O1B O3A 124.4(7) . .
O3B Cl O1B O3A -53.3(8) . .
O2B Cl O1B O3A 75.3(7) . .
O4A Cl O1B O3A -127(5) . .
O4B Cl O1B O3A -168.5(8) . .
O1A Cl O1B O3A -115.8(7) . .
O4B O1A O1B Cl 45.6(6) . .
O3B O1A O1B Cl -42.0(5) . .
Cl O1A O1B O2A -44.3(5) . .
O4B O1A O1B O2A 1.4(8) . .
O3B O1A O1B O2A -86.2(7) . .
Cl O1A O1B O3A 45.0(4) . .
O4B O1A O1B O3A 90.7(7) . .
O3B O1A O1B O3A 3.0(7) . .
O3B Cl O2A O2B 4(16) . .
O1B Cl O2A O2B -128.9(8) . .
O3A Cl O2A O2B -65.2(9) . .
O4A Cl O2A O2B 60.6(9) . .
O4B Cl O2A O2B 117.1(8) . .
O1A Cl O2A O2B 173.0(8) . .
O3B Cl O2A O1B 133(16) . .
O2B Cl O2A O1B 128.9(8) . .
O3A Cl O2A O1B 63.7(8) . .
O4A Cl O2A O1B -170.5(7) . .
O4B Cl O2A O1B -114.0(7) . .
O1A Cl O2A O1B -58.1(8) . .
O3B Cl O2A O4B -113(16) . .
O1B Cl O2A O4B 114.0(7) . .
O2B Cl O2A O4B -117.1(8) . .
O3A Cl O2A O4B 177.7(8) . .
O4A Cl O2A O4B -56.4(8) . .
O1A Cl O2A O4B 55.9(9) . .
O1A O1B O2A Cl 47.1(6) . .
O3A O1B O2A Cl -40.4(5) . .
Cl O1B O2A O2B 42.7(6) . .
O1A O1B O2A O2B 89.8(9) . .
O3A O1B O2A O2B 2.3(8) . .
Cl O1B O2A O4B -48.3(5) . .
O1A O1B O2A O4B -1.2(8) . .
O3A O1B O2A O4B -88.7(7) . .
O3B Cl O2B O2A -179.8(9) . .
O1B Cl O2B O2A 52.9(10) . .
O3A Cl O2B O2A 124.7(8) . .
O4A Cl O2B O2A -123.4(8) . .
O4B Cl O2B O2A -63.6(10) . .
O1A Cl O2B O2A -40(4) . .
O2A Cl O2B O4A 123.4(8) . .
O3B Cl O2B O4A -56.4(8) . .
O1B Cl O2B O4A 176.3(8) . .
O3A Cl O2B O4A -111.8(6) . .
O4B Cl O2B O4A 59.8(9) . .
O1A Cl O2B O4A 83(4) . .
O2A Cl O2B O3A -124.7(8) . .
O3B Cl O2B O3A 55.5(8) . .
O1B Cl O2B O3A -71.9(7) . .
O4A Cl O2B O3A 111.8(6) . .
O4B Cl O2B O3A 171.6(8) . .
O1A Cl O2B O3A -165(4) . .
O1B O2A O2B Cl -40.5(5) . .
O4B O2A O2B Cl 46.6(5) . .
Cl O2A O2B O4A -41.7(5) . .
O1B O2A O2B O4A -82.2(8) . .
O4B O2A O2B O4A 5.0(8) . .
Cl O2A O2B O3A 38.3(5) . .
O1B O2A O2B O3A -2.2(8) . .
O4B O2A O2B O3A 85.0(7) . .
O2A Cl O3A O3B 176.8(9) . .
O1B Cl O3A O3B -122.7(7) . .
O2B Cl O3A O3B 121.6(7) . .
O4A Cl O3A O3B 49.5(10) . .
O4B Cl O3A O3B -14(4) . .
O1A Cl O3A O3B -61.2(9) . .
O2A Cl O3A O1B -60.5(9) . .
O3B Cl O3A O1B 122.7(7) . .
O2B Cl O3A O1B -115.7(5) . .
O4A Cl O3A O1B 172.2(8) . .
O4B Cl O3A O1B 108(3) . .
O1A Cl O3A O1B 61.4(8) . .
O2A Cl O3A O2B 55.2(9) . .
O3B Cl O3A O2B -121.6(7) . .
O1B Cl O3A O2B 115.7(5) . .
O4A Cl O3A O2B -72.1(8) . .
O4B Cl O3A O2B -136(3) . .
O1A Cl O3A O2B 177.2(8) . .
O1A O1B O3A Cl -49.5(6) . .
O2A O1B O3A Cl 41.6(6) . .
Cl O1B O3A O3B 45.9(5) . .
O1A O1B O3A O3B -3.6(8) . .
O2A O1B O3A O3B 87.5(8) . .
Cl O1B O3A O2B -43.4(4) . .
O1A O1B O3A O2B -92.9(6) . .
O2A O1B O3A O2B -1.8(7) . .
O2A O2B O3A Cl -43.6(6) . .
O4A O2B O3A Cl 48.6(5) . .
Cl O2B O3A O3B -46.5(6) . .
O2A O2B O3A O3B -90.1(8) . .
O4A O2B O3A O3B 2.1(7) . .
Cl O2B O3A O1B 45.6(4) . .
O2A O2B O3A O1B 2.0(7) . .
O4A O2B O3A O1B 94.2(6) . .
O2A Cl O3B O3A -71(16) . .
O1B Cl O3B O3A 61.4(8) . .
O2B Cl O3B O3A -66.8(8) . .
O4A Cl O3B O3A -128.4(9) . .
O4B Cl O3B O3A 177.0(8) . .
O1A Cl O3B O3A 120.1(8) . .
O2A Cl O3B O4A 58(16) . .
O1B Cl O3B O4A -170.2(7) . .
O2B Cl O3B O4A 61.6(9) . .
O3A Cl O3B O4A 128.4(9) . .
O4B Cl O3B O4A -54.6(9) . .
O1A Cl O3B O4A -111.5(7) . .
O2A Cl O3B O1A 169(16) . .
O1B Cl O3B O1A -58.7(8) . .
O2B Cl O3B O1A 173.1(8) . .
O3A Cl O3B O1A -120.1(8) . .
O4A Cl O3B O1A 111.5(7) . .
O4B Cl O3B O1A 56.9(8) . .
O1B O3A O3B Cl -41.3(5) . .
O2B O3A O3B Cl 40.0(4) . .
Cl O3A O3B O4A -42.4(6) . .
O1B O3A O3B O4A -83.7(8) . .
O2B O3A O3B O4A -2.4(8) . .
Cl O3A O3B O1A 44.7(5) . .
O1B O3A O3B O1A 3.4(7) . .
O2B O3A O3B O1A 84.7(7) . .
O4B O1A O3B Cl -49.0(6) . .
O1B O1A O3B Cl 44.2(6) . .
Cl O1A O3B O3A -47.9(6) . .
O4B O1A O3B O3A -96.9(8) . .
O1B O1A O3B O3A -3.6(8) . .
Cl O1A O3B O4A 52.0(6) . .
O4B O1A O3B O4A 3.0(8) . .
O1B O1A O3B O4A 96.3(8) . .
O2A Cl O4A O3B -177.2(9) . .
O1B Cl O4A O3B 78(5) . .
O2B Cl O4A O3B -123.7(8) . .
O3A Cl O4A O3B -47.4(9) . .
O4B Cl O4A O3B 121.2(9) . .
O1A Cl O4A O3B 66.8(9) . .
O2A Cl O4A O4B 61.5(10) . .
O3B Cl O4A O4B -121.2(9) . .
O1B Cl O4A O4B -43(5) . .
O2B Cl O4A O4B 115.1(8) . .
O3A Cl O4A O4B -168.6(9) . .
O1A Cl O4A O4B -54.4(10) . .
O2A Cl O4A O2B -53.6(8) . .
O3B Cl O4A O2B 123.7(8) . .
O1B Cl O4A O2B -158(5) . .
O3A Cl O4A O2B 76.3(7) . .
O4B Cl O4A O2B -115.1(8) . .
O1A Cl O4A O2B -169.5(8) . .
O3A O3B O4A Cl 43.0(6) . .
O1A O3B O4A Cl -49.2(5) . .
Cl O3B O4A O4B 46.2(6) . .
O3A O3B O4A O4B 89.2(9) . .
O1A O3B O4A O4B -3.0(8) . .
Cl O3B O4A O2B -40.5(5) . .
O3A O3B O4A O2B 2.5(8) . .
O1A O3B O4A O2B -89.7(6) . .
O2A O2B O4A Cl 44.5(6) . .
O3A O2B O4A Cl -45.3(4) . .
Cl O2B O4A O3B 43.3(6) . .
O2A O2B O4A O3B 87.8(8) . .
O3A O2B O4A O3B -2.0(7) . .
Cl O2B O4A O4B -49.9(6) . .
O2A O2B O4A O4B -5.4(8) . .
O3A O2B O4A O4B -95.2(7) . .
O2A Cl O4B O1A 119.3(9) . .
O3B Cl O4B O1A -63.6(9) . .
O1B Cl O4B O1A 55.0(9) . .
O2B Cl O4B O1A 175.4(8) . .
O3A Cl O4B O1A -50(4) . .
O4A Cl O4B O1A -118.4(10) . .
O2A Cl O4B O4A -122.3(9) . .
O3B Cl O4B O4A 54.8(9) . .
O1B Cl O4B O4A 173.3(9) . .
O2B Cl O4B O4A -66.2(9) . .
O3A Cl O4B O4A 68(3) . .
O1A Cl O4B O4A 118.4(10) . .
O3B Cl O4B O2A 177.1(9) . .
O1B Cl O4B O2A -64.3(9) . .
O2B Cl O4B O2A 56.1(8) . .
O3A Cl O4B O2A -170(3) . .
O4A Cl O4B O2A 122.3(9) . .
O1A Cl O4B O2A -119.3(9) . .
O1B O1A O4B Cl -43.4(5) . .
O3B O1A O4B Cl 44.0(5) . .
Cl O1A O4B O4A -47.0(6) . .
O1B O1A O4B O4A -90.4(8) . .
O3B O1A O4B O4A -3.0(8) . .
Cl O1A O4B O2A 42.1(5) . .
O1B O1A O4B O2A -1.3(8) . .
O3B O1A O4B O2A 86.1(7) . .
O3B O4A O4B Cl -44.9(5) . .
O2B O4A O4B Cl 45.1(5) . .
Cl O4A O4B O1A 48.3(6) . .
O3B O4A O4B O1A 3.3(9) . .
O2B O4A O4B O1A 93.3(8) . .
Cl O4A O4B O2A -40.5(5) . .
O3B O4A O4B O2A -85.4(8) . .
O2B O4A O4B O2A 4.6(7) . .
O2B O2A O4B Cl -50.1(6) . .
O1B O2A O4B Cl 49.0(5) . .
Cl O2A O4B O1A -47.7(7) . .
O2B O2A O4B O1A -97.7(9) . .
O1B O2A O4B O1A 1.3(8) . .
Cl O2A O4B O4A 44.6(6) . .
O2B O2A O4B O4A -5.5(8) . .
O1B O2A O4B O4A 93.5(8) . .
O5 Mn O5 Mn -0.001(1) 3_665 3_665
O6 Mn O5 Mn 96.63(15) . 3_665
N22 Mn O5 Mn -93.39(16) . 3_665
N20 Mn O5 Mn -173.92(17) . 3_665
N10 Mn O5 Mn 97.0(14) . 3_665
O5 Mn O6 C7 -159.6(4) . .
O5 Mn O6 C7 -74.1(4) 3_665 .
N22 Mn O6 C7 79.3(9) . .
N20 Mn O6 C7 105.9(4) . .
N10 Mn O6 C7 20.4(4) . .
Mn Mn O6 C7 -116.9(4) 3_665 .
Mn O6 C7 O8 171.6(4) . .
Mn O6 C7 C9 -7.2(6) . .
O8 C7 C9 N10 163.0(5) . .
O6 C7 C9 N10 -18.2(7) . .
C7 C9 N10 C11 154.8(5) . .
C7 C9 N10 C18A -82.7(8) . .
C7 C9 N10 C18B -80.0(9) . .
C7 C9 N10 Mn 30.5(6) . .
O5 Mn N10 C11 -147.6(13) . .
O5 Mn N10 C11 -51.1(4) 3_665 .
O6 Mn N10 C11 -147.3(4) . .
N22 Mn N10 C11 42.8(4) . .
N20 Mn N10 C11 122.8(4) . .
Mn Mn N10 C11 -56.8(4) 3_665 .
O5 Mn N10 C9 -27.6(16) . .
O5 Mn N10 C9 68.8(4) 3_665 .
O6 Mn N10 C9 -27.3(4) . .
N22 Mn N10 C9 162.7(4) . .
N20 Mn N10 C9 -117.2(4) . .
Mn Mn N10 C9 63.1(4) 3_665 .
O5 Mn N10 C18A 76.8(17) . .
O5 Mn N10 C18A 173.3(7) 3_665 .
O6 Mn N10 C18A 77.2(7) . .
N22 Mn N10 C18A -92.8(7) . .
N20 Mn N10 C18A -12.7(7) . .
Mn Mn N10 C18A 167.6(7) 3_665 .
O5 Mn N10 C18B 101.9(16) . .
O5 Mn N10 C18B -161.6(7) 3_665 .
O6 Mn N10 C18B 102.3(7) . .
N22 Mn N10 C18B -67.7(7) . .
N20 Mn N10 C18B 12.3(7) . .
Mn Mn N10 C18B -167.3(6) 3_665 .
C9 N10 C11 C12 60.5(7) . .
C18A N10 C11 C12 -49.8(9) . .
C18B N10 C11 C12 -75.9(10) . .
Mn N10 C11 C12 177.7(4) . .
N10 C11 C12 N13 83.2(8) . .
N10 C11 C12 C17 -94.7(8) . .
C17 C12 N13 C14 -3.0(13) . .
C11 C12 N13 C14 179.1(8) . .
C12 N13 C14 C15 3.4(18) . .
N13 C14 C15 C16 -2(2) . .
C14 C15 C16 C17 -0.4(19) . .
C15 C16 C17 C12 0.8(15) . .
N13 C12 C17 C16 1.0(13) . .
C11 C12 C17 C16 178.8(8) . .
C11 N10 C18A C19A -97.7(13) . .
C9 N10 C18A C19A 145.7(13) . .
C18B N10 C18A C19A -29.4(16) . .
Mn N10 C18A C19A 37.2(15) . .
C11 N10 C18B C19B -163.6(14) . .
C9 N10 C18B C19B 69.3(19) . .
C18A N10 C18B C19B 75(2) . .
Mn N10 C18B C19B -44.3(16) . .
N10 C18A C19A N20 -55.0(18) . .
N10 C18B C19B N20 62(2) . .
C18B C19B N20 C28 86.6(12) . .
C18B C19B N20 C21A -161.0(16) . .
C18B C19B N20 C19A 38.2(12) . .
C18B C19B N20 C21B -156.4(13) . .
C18B C19B N20 Mn -43.3(15) . .
C18A C19A N20 C19B -64.4(17) . .
C18A C19A N20 C28 154.4(13) . .
C18A C19A N20 C21A -84.0(17) . .
C18A C19A N20 C21B -85.1(18) . .
C18A C19A N20 Mn 43.7(15) . .
O5 Mn N20 C19B -155.8(9) . .
O5 Mn N20 C19B 117(2) 3_665 .
O6 Mn N20 C19B -62.5(9) . .
N22 Mn N20 C19B 112.2(9) . .
N10 Mn N20 C19B 18.5(9) . .
Mn Mn N20 C19B -161.8(9) 3_665 .
O5 Mn N20 C28 65.7(4) . .
O5 Mn N20 C28 -21(2) 3_665 .
O6 Mn N20 C28 159.1(4) . .
N22 Mn N20 C28 -26.2(4) . .
N10 Mn N20 C28 -119.9(4) . .
Mn Mn N20 C28 59.7(5) 3_665 .
O5 Mn N20 C21A -70.1(12) . .
O5 Mn N20 C21A -157(2) 3_665 .
O6 Mn N20 C21A 23.2(12) . .
N22 Mn N20 C21A -162.1(12) . .
N10 Mn N20 C21A 104.2(12) . .
Mn Mn N20 C21A -76.1(12) 3_665 .
O5 Mn N20 C19A 171.2(7) . .
O5 Mn N20 C19A 84(2) 3_665 .
O6 Mn N20 C19A -95.5(7) . .
N22 Mn N20 C19A 79.2(7) . .
N10 Mn N20 C19A -14.5(7) . .
Mn Mn N20 C19A 165.2(7) 3_665 .
O5 Mn N20 C21B -42.5(7) . .
O5 Mn N20 C21B -129.5(19) 3_665 .
O6 Mn N20 C21B 50.8(7) . .
N22 Mn N20 C21B -134.5(7) . .
N10 Mn N20 C21B 131.8(7) . .
Mn Mn N20 C21B -48.5(8) 3_665 .
O5 Mn N22 C27 -77.2(4) . .
O5 Mn N22 C27 -162.5(4) 3_665 .
O6 Mn N22 C27 44.0(10) . .
N20 Mn N22 C27 17.0(4) . .
N10 Mn N22 C27 101.8(4) . .
Mn Mn N22 C27 -119.9(4) 3_665 .
O5 Mn N22 C23 98.9(4) . .
O5 Mn N22 C23 13.6(4) 3_665 .
O6 Mn N22 C23 -140.0(7) . .
N20 Mn N22 C23 -167.0(5) . .
N10 Mn N22 C23 -82.2(4) . .
Mn Mn N22 C23 56.2(4) 3_665 .
C27 N22 C23 C24 -0.5(8) . .
Mn N22 C23 C24 -176.4(4) . .
N22 C23 C24 C25 0.7(9) . .
C23 C24 C25 C26 -0.7(10) . .
C24 C25 C26 C27 0.6(10) . .
C23 N22 C27 C26 0.4(8) . .
Mn N22 C27 C26 176.7(5) . .
C23 N22 C27 C28 -179.6(5) . .
Mn N22 C27 C28 -3.3(6) . .
C25 C26 C27 N22 -0.4(10) . .
C25 C26 C27 C28 179.6(6) . .
C19B N20 C28 C27 -98.9(9) . .
C21A N20 C28 C27 170.1(12) . .
C19A N20 C28 C27 -74.8(8) . .
C21B N20 C28 C27 142.5(8) . .
Mn N20 C28 C27 32.0(6) . .
N22 C27 C28 N20 -20.1(7) . .
C26 C27 C28 N20 159.9(6) . .
